data_7154954
loop_
_publ_author_name
'Van Rossom, Wim'
'Asby, Daniel J.'
'Tavassoli, Ali'
'Gale, Philip A.'

_publ_section_title
;
 Perenosins: a new class of anion transporter with anti-cancer activity.
;
_journal_issue 9
_journal_name_full 'Organic &amp; biomolecular chemistry'
_journal_page_first 2645
_journal_page_last 2650
_journal_paper_doi 10.1039/c6ob00002a
_journal_volume 14
_journal_year 2016
_chemical_formula_moiety 'C15 H16 N3, C H Cl3, Cl'
_chemical_formula_sum 'C16 H17 Cl4 N3'
_chemical_formula_weight 393.12
_chemical_melting_point 97.5(5)
_chemical_name_common Perenosin
_chemical_name_systematic
;
 ?
;
_space_group_crystal_system triclinic
_space_group_IT_number 2
_space_group_name_Hall '-P 1'
_space_group_name_H-M_alt 'P -1'
_symmetry_space_group_name_Hall '-P 1'
_symmetry_space_group_name_H-M 'P -1'
_atom_sites_solution_hydrogens mixed
_atom_sites_solution_primary iterative
_audit_creation_date 2015-03-16
_audit_creation_method
;
Olex2 1.2
(compiled 2015.01.26 svn.r3150 for OlexSys, GUI svn.r4998)
;
_audit_update_record
;
2015-12-10 deposited with the CCDC.
2016-01-26 downloaded from the CCDC.
;
_cell_angle_alpha 115.299(7)
_cell_angle_beta 95.881(4)
_cell_angle_gamma 111.985(2)
_cell_formula_units_Z 4
_cell_length_a 12.586(6)
_cell_length_b 13.271(7)
_cell_length_c 13.663(6)
_cell_measurement_reflns_used 3358
_cell_measurement_temperature 100(2)
_cell_measurement_theta_max 27.5
_cell_measurement_theta_min 2.9
_cell_volume 1817.0(15)
_computing_cell_refinement 'CrystalClear-SM Expert 3.1 b27 (Rigaku, 2013)'
_computing_data_collection 'CrystalClear-SM Expert 3.1 b27 (Rigaku, 2013)'
_computing_data_reduction 'CrystalClear-SM Expert 3.1 b27 (Rigaku, 2013)'
_computing_molecular_graphics 'Olex2 (Dolomanov et al., 2009)'
_computing_publication_material 'Olex2 (Dolomanov et al., 2009)'
_computing_structure_refinement 'ShelXL (Sheldrick, 2008)'
_computing_structure_solution 'olex2.solve (Bourhis et al., 2015)'
_diffrn_ambient_temperature 100(2)
_diffrn_detector CCD
_diffrn_detector_area_resol_mean 28.5714
_diffrn_detector_type 'Rigaku HG Saturn724+ (2x2 bin mode)'
_diffrn_measured_fraction_theta_full 0.997
_diffrn_measured_fraction_theta_max 0.993
_diffrn_measurement_details
;
scan:
    Number of images: 127
               Slice: -54.0000 - 73.0000
         Image width: 1.0000
            Exp time: 10.0000
       Rotation axis: Omega
               Omega: 0.0000
               Kappa: 14.0000
                 Phi: -26.0000
                 XTD: 44.9697
              2theta: -17.0311
scan:
    Number of images: 120
               Slice: -98.0000 - 22.0000
         Image width: 1.0000
            Exp time: 10.0000
       Rotation axis: Omega
               Omega: 0.0000
               Kappa: -72.0000
                 Phi: 25.0000
                 XTD: 44.9697
              2theta: -17.0311
scan:
    Number of images: 102
               Slice: -80.0000 - 22.0000
         Image width: 1.0000
            Exp time: 10.0000
       Rotation axis: Omega
               Omega: 0.0000
               Kappa: -72.0000
                 Phi: -180.0000
                 XTD: 44.9697
              2theta: -17.0311
scan:
    Number of images: 30
               Slice: -36.0000 - -6.0000
         Image width: 1.0000
            Exp time: 10.0000
       Rotation axis: Omega
               Omega: 0.0000
               Kappa: -72.0000
                 Phi: -78.0000
                 XTD: 44.9697
              2theta: -17.0311
scan:
    Number of images: 10
               Slice: -2.0000 - 8.0000
         Image width: 1.0000
            Exp time: 10.0000
       Rotation axis: Omega
               Omega: 0.0000
               Kappa: -44.0000
                 Phi: 25.0000
                 XTD: 44.9697
              2theta: -17.0311
;
_diffrn_measurement_device 'four-circle \k diffractometer'
_diffrn_measurement_device_type 'rigaku afc12 fre-hf'
_diffrn_measurement_method '\w scans'
_diffrn_measurement_specimen_support 'MiTeGen MicroMesh'
_diffrn_orient_matrix_type XPlain
_diffrn_orient_matrix_UB_11 -0.002920
_diffrn_orient_matrix_UB_12 0.070774
_diffrn_orient_matrix_UB_13 -0.055868
_diffrn_orient_matrix_UB_21 -0.018565
_diffrn_orient_matrix_UB_22 -0.016633
_diffrn_orient_matrix_UB_23 -0.090785
_diffrn_orient_matrix_UB_31 -0.079565
_diffrn_orient_matrix_UB_32 0.007291
_diffrn_orient_matrix_UB_33 -0.029693
_diffrn_radiation_collimation 0.3
_diffrn_radiation_monochromator Confocal
_diffrn_radiation_probe x-ray
_diffrn_radiation_type MoK\a
_diffrn_radiation_wavelength 0.71073
_diffrn_reflns_av_R_equivalents 0.0426
_diffrn_reflns_av_unetI/netI 0.0868
_diffrn_reflns_laue_measured_fraction_full 0.997
_diffrn_reflns_laue_measured_fraction_max 0.993
_diffrn_reflns_limit_h_max 15
_diffrn_reflns_limit_h_min -16
_diffrn_reflns_limit_k_max 17
_diffrn_reflns_limit_k_min -16
_diffrn_reflns_limit_l_max 12
_diffrn_reflns_limit_l_min -17
_diffrn_reflns_number 16543
_diffrn_reflns_point_group_measured_fraction_full 0.997
_diffrn_reflns_point_group_measured_fraction_max 0.993
_diffrn_reflns_theta_full 25.242
_diffrn_reflns_theta_max 27.506
_diffrn_reflns_theta_min 2.826
_diffrn_source 'Rotating Anode'
_diffrn_source_current 55.0
_diffrn_source_power 2.475
_diffrn_source_target Mo
_diffrn_source_type 'Rotating Anode'
_diffrn_source_voltage 45.0
_exptl_absorpt_coefficient_mu 0.653
_exptl_absorpt_correction_T_max 0.9935
_exptl_absorpt_correction_T_min 0.8751
_exptl_absorpt_correction_type multi-scan
_exptl_absorpt_process_details
;
Jacobson, R. (1998). REQAB. Private communication to the 
Rigaku Corporation, Tokyo, Japan.
;
_exptl_crystal_colour 'clear brownish brown'
_exptl_crystal_colour_lustre clear
_exptl_crystal_colour_modifier brownish
_exptl_crystal_colour_primary brown
_exptl_crystal_density_diffrn 1.437
_exptl_crystal_density_method "'not measured'"
_exptl_crystal_description needle
_exptl_crystal_F_000 808
_exptl_crystal_size_max 0.21
_exptl_crystal_size_mid 0.02
_exptl_crystal_size_min 0.01
_refine_diff_density_max 0.999
_refine_diff_density_min -1.216
_refine_diff_density_rms 0.089
_refine_ls_extinction_method none
_refine_ls_goodness_of_fit_ref 1.093
_refine_ls_hydrogen_treatment mixed
_refine_ls_matrix_type full
_refine_ls_number_parameters 416
_refine_ls_number_reflns 8306
_refine_ls_number_restraints 0
_refine_ls_restrained_S_all 1.093
_refine_ls_R_factor_all 0.1176
_refine_ls_R_factor_gt 0.0794
_refine_ls_shift/su_max 0.000
_refine_ls_shift/su_mean 0.000
_refine_ls_structure_factor_coef Fsqd
_refine_ls_weighting_details 'w=1/[\s^2^(Fo^2^)+(0.0630P)^2^+1.6690P] where P=(Fo^2^+2Fc^2^)/3'
_refine_ls_weighting_scheme calc
_refine_ls_wR_factor_gt 0.1633
_refine_ls_wR_factor_ref 0.1864
_reflns_Friedel_coverage 0.000
_reflns_number_gt 5703
_reflns_number_total 8306
_reflns_threshold_expression 'I > 2\s(I)'
_cod_data_source_file c6ob00002a2.cif
_cod_data_source_block 2013jh0904
_cod_depositor_comments
;
The following automatic conversions were performed:

'_chemical_melting_point' value '97-98' was changed to '97.5(5)' -
the average value was taken and precision was estimated.

Automatic conversion script
Id: cif_fix_values 4268 2015-11-12 08:31:59Z antanas 

 Adding full bibliography for 7154954.cif.
;
_cod_database_code 7154954
_shelxl_version_number 2014-3
_shelx_space_group_comment
;
The symmetry employed for this shelxl refinement is uniquely defined
by the following loop, which should always be used as a source of
symmetry information in preference to the above space-group names.
They are only intended as comments.
;
_diffrn_measurement_device_type2 'Rigaku AFC12 (Right)'
_olex2_refinement_description
;
1. Fixed Uiso
 At 1.2 times of:
  All C(H) groups, All N(H) groups
 At 1.5 times of:
  All C(H,H,H) groups
2.a Ternary CH refined with riding coordinates:
 C39(H39), C43(H43)
2.b Aromatic/amide H refined with riding coordinates:
 N19(H19), N28(H28), N31(H31), C20(H20), C21(H21), C23(H23), C24(H24),
 C25(H25), C29(H29), C33(H33), N1(H1), N10(H10), C2(H2), C5(H5), C6(H6), C7(H7),
  C11(H11), C15(H15)
2.c Idealised Me refined as rotating group:
 C35(H35A,H35B,H35C), C36(H36A,H36B,H36C), C17(H17A,H17B,H17C), C18(H18A,H18B,
 H18C)
;
_olex2_submission_special_instructions 'No special instructions were received'

loop_
_space_group_symop_operation_xyz
'x, y, z'
'-x, -y, -z'

loop_
_atom_site_label
_atom_site_type_symbol
_atom_site_fract_x
_atom_site_fract_y
_atom_site_fract_z
_atom_site_U_iso_or_equiv
_atom_site_adp_type
_atom_site_occupancy
_atom_site_site_symmetry_order
_atom_site_calc_flag
_atom_site_refinement_flags_posn
N19 N 0.2916(3) -0.0125(3) 0.3396(3) 0.0284(8) Uani 1 1 d .
H19 H 0.2218 -0.0804 0.3113 0.034 Uiso 1 1 calc R
N28 N 0.1066(3) 0.0725(3) 0.4001(3) 0.0231(7) Uani 1 1 d .
H28 H 0.0847 -0.0084 0.3591 0.028 Uiso 1 1 calc R
N31 N -0.1556(3) -0.1059(3) 0.3369(3) 0.0250(7) Uani 1 1 d .
H31 H -0.1191 -0.1521 0.3095 0.030 Uiso 1 1 calc R
C20 C 0.3998(4) -0.0100(4) 0.3299(4) 0.0370(11) Uani 1 1 d .
H20 H 0.4104 -0.0826 0.2908 0.044 Uiso 1 1 calc R
C21 C 0.4896(4) 0.1103(4) 0.3841(4) 0.0358(10) Uani 1 1 d .
H21 H 0.5724 0.1364 0.3894 0.043 Uiso 1 1 calc R
C22 C 0.4356(4) 0.1906(4) 0.4317(3) 0.0286(9) Uani 1 1 d .
C23 C 0.4800(4) 0.3210(4) 0.4957(3) 0.0313(10) Uani 1 1 d .
H23 H 0.5636 0.3763 0.5180 0.038 Uiso 1 1 calc R
C24 C 0.4003(4) 0.3675(4) 0.5257(4) 0.0320(10) Uani 1 1 d .
H24 H 0.4296 0.4560 0.5689 0.038 Uiso 1 1 calc R
C25 C 0.2764(4) 0.2875(4) 0.4941(3) 0.0280(9) Uani 1 1 d .
H25 H 0.2236 0.3228 0.5154 0.034 Uiso 1 1 calc R
C26 C 0.2300(4) 0.1576(4) 0.4320(3) 0.0230(8) Uani 1 1 d .
C27 C 0.3110(4) 0.1092(4) 0.4007(3) 0.0226(8) Uani 1 1 d .
C29 C 0.0213(4) 0.1046(4) 0.4267(3) 0.0243(8) Uani 1 1 d .
H29 H 0.0460 0.1922 0.4695 0.029 Uiso 1 1 calc R
C30 C -0.0989(4) 0.0253(4) 0.3994(3) 0.0253(9) Uani 1 1 d .
C32 C -0.2748(4) -0.1518(4) 0.3248(3) 0.0278(9) Uani 1 1 d .
C33 C -0.2971(4) -0.0496(4) 0.3823(3) 0.0296(9) Uani 1 1 d .
H33 H -0.3733 -0.0551 0.3888 0.035 Uiso 1 1 calc R
C34 C -0.1899(4) 0.0614(4) 0.4285(3) 0.0281(9) Uani 1 1 d .
C35 C -0.3587(4) -0.2885(4) 0.2598(4) 0.0353(10) Uani 1 1 d .
H35A H -0.3999 -0.3125 0.1826 0.053 Uiso 1 1 calc GR
H35B H -0.4184 -0.3082 0.2982 0.053 Uiso 1 1 calc GR
H35C H -0.3132 -0.3354 0.2556 0.053 Uiso 1 1 calc GR
C36 C -0.1698(4) 0.1940(4) 0.4942(4) 0.0349(10) Uani 1 1 d .
H36A H -0.1575 0.2319 0.4459 0.052 Uiso 1 1 calc GR
H36B H -0.0983 0.2425 0.5615 0.052 Uiso 1 1 calc GR
H36C H -0.2404 0.1943 0.5183 0.052 Uiso 1 1 calc GR
N1 N -0.3277(3) -0.0328(3) 0.1169(3) 0.0288(8) Uani 1 1 d .
H1 H -0.2640 0.0419 0.1523 0.035 Uiso 1 1 calc R
N10 N -0.1097(3) -0.0733(3) 0.1077(3) 0.0212(7) Uani 1 1 d .
H10 H -0.0991 0.0038 0.1496 0.025 Uiso 1 1 calc R
N13 N 0.1362(3) 0.1376(3) 0.1794(3) 0.0254(8) Uani 1 1 d .
H13 H 0.095(5) 0.171(5) 0.205(4) 0.050(17) Uiso 1 1 d .
C2 C -0.4467(4) -0.0556(4) 0.0978(4) 0.0388(11) Uani 1 1 d .
H2 H -0.4724 0.0075 0.1219 0.047 Uiso 1 1 calc R
C3 C -0.5210(5) -0.1815(5) 0.0396(4) 0.0397(11) Uani 1 1 d .
C4 C -0.4471(4) -0.2428(4) 0.0200(4) 0.0279(9) Uani 1 1 d .
C5 C -0.4704(4) -0.3691(4) -0.0350(3) 0.0290(9) Uani 1 1 d .
H5 H -0.5509 -0.4352 -0.0713 0.035 Uiso 1 1 calc R
C6 C -0.3744(4) -0.3953(4) -0.0354(3) 0.0273(9) Uani 1 1 d .
H6 H -0.3894 -0.4805 -0.0699 0.033 Uiso 1 1 calc R
C7 C -0.2548(4) -0.2988(4) 0.0142(3) 0.0252(8) Uani 1 1 d .
H7 H -0.1906 -0.3199 0.0123 0.030 Uiso 1 1 calc R
C8 C -0.2288(3) -0.1734(3) 0.0656(3) 0.0216(8) Uani 1 1 d .
C9 C -0.3255(4) -0.1455(4) 0.0715(3) 0.0235(8) Uani 1 1 d .
C11 C -0.0139(3) -0.0866(4) 0.0891(3) 0.0220(8) Uani 1 1 d .
H11 H -0.0250 -0.1703 0.0491 0.026 Uiso 1 1 calc R
C12 C 0.1017(3) 0.0094(4) 0.1221(3) 0.0230(8) Uani 1 1 d .
C14 C 0.2553(4) 0.2038(4) 0.1979(3) 0.0276(9) Uani 1 1 d .
C15 C 0.2989(4) 0.1164(4) 0.1512(4) 0.0318(10) Uani 1 1 d .
H15 H 0.3799 0.1367 0.1519 0.038 Uiso 1 1 calc R
C16 C 0.2063(4) -0.0027(4) 0.1047(3) 0.0273(9) Uani 1 1 d .
C17 C 0.3184(4) 0.3428(4) 0.2593(4) 0.0377(11) Uani 1 1 d .
H17A H 0.3410 0.3753 0.3416 0.057 Uiso 1 1 calc GR
H17B H 0.2649 0.3736 0.2392 0.057 Uiso 1 1 calc GR
H17C H 0.3912 0.3718 0.2378 0.057 Uiso 1 1 calc GR
H3 H -0.605(5) -0.224(4) 0.008(4) 0.045 Uiso 1 1 d R
C18 C 0.2109(4) -0.1253(4) 0.0464(4) 0.0364(10) Uani 1 1 d .
H18A H 0.1736 -0.1668 -0.0361 0.055 Uiso 1 1 calc GR
H18B H 0.1669 -0.1799 0.0745 0.055 Uiso 1 1 calc GR
H18C H 0.2951 -0.1093 0.0626 0.055 Uiso 1 1 calc GR
Cl40 Cl 0.30451(12) -0.33948(12) 0.27527(11) 0.0506(3) Uani 1 1 d .
Cl41 Cl 0.16727(13) -0.44663(13) 0.04077(12) 0.0501(3) Uani 1 1 d .
Cl42 Cl 0.07398(11) -0.56219(11) 0.17334(12) 0.0461(3) Uani 1 1 d .
C39 C 0.1584(4) -0.4198(4) 0.1769(4) 0.0395(11) Uani 1 1 d .
H39 H 0.1174 -0.3659 0.2031 0.047 Uiso 1 1 calc R
Cl44 Cl 0.34067(14) 0.68486(14) 0.72461(16) 0.0767(5) Uani 1 1 d .
Cl45 Cl 0.14960(13) 0.47098(12) 0.71520(13) 0.0542(4) Uani 1 1 d .
Cl46 Cl 0.14474(16) 0.49912(15) 0.51706(12) 0.0658(5) Uani 1 1 d .
C43 C 0.1855(4) 0.5794(4) 0.6665(4) 0.0424(12) Uani 1 1 d .
H43 H 0.1395 0.6281 0.6910 0.051 Uiso 1 1 calc R
Cl38 Cl 0.01371(9) -0.22392(9) 0.24079(8) 0.0278(2) Uiso 1 1 d .
Cl37 Cl -0.06392(9) 0.21228(10) 0.24911(9) 0.0306(2) Uiso 1 1 d .

loop_
_atom_site_aniso_label
_atom_site_aniso_U_11
_atom_site_aniso_U_22
_atom_site_aniso_U_33
_atom_site_aniso_U_23
_atom_site_aniso_U_13
_atom_site_aniso_U_12
N19 0.0249(19) 0.0228(18) 0.037(2) 0.0143(16) 0.0085(15) 0.0116(15)
N28 0.0251(18) 0.0171(16) 0.0270(17) 0.0108(14) 0.0076(14) 0.0104(14)
N31 0.0264(19) 0.0222(17) 0.0233(17) 0.0102(15) 0.0065(14) 0.0101(15)
C20 0.030(3) 0.035(3) 0.053(3) 0.021(2) 0.015(2) 0.022(2)
C21 0.024(2) 0.035(2) 0.048(3) 0.021(2) 0.0055(19) 0.014(2)
C22 0.026(2) 0.032(2) 0.029(2) 0.017(2) 0.0058(17) 0.0141(19)
C23 0.022(2) 0.033(2) 0.029(2) 0.016(2) 0.0018(17) 0.0040(18)
C24 0.034(3) 0.022(2) 0.030(2) 0.0109(19) 0.0081(18) 0.0070(19)
C25 0.028(2) 0.022(2) 0.030(2) 0.0104(18) 0.0102(17) 0.0112(18)
C26 0.028(2) 0.0199(19) 0.0222(19) 0.0129(17) 0.0069(16) 0.0092(17)
C27 0.026(2) 0.022(2) 0.0198(18) 0.0121(17) 0.0051(15) 0.0102(16)
C29 0.030(2) 0.0168(19) 0.026(2) 0.0108(17) 0.0091(16) 0.0107(17)
C30 0.027(2) 0.026(2) 0.025(2) 0.0135(18) 0.0063(16) 0.0146(18)
C32 0.026(2) 0.036(2) 0.024(2) 0.019(2) 0.0079(16) 0.0124(19)
C33 0.025(2) 0.039(3) 0.028(2) 0.017(2) 0.0104(17) 0.0166(19)
C34 0.037(2) 0.034(2) 0.0195(19) 0.0141(19) 0.0108(17) 0.021(2)
C35 0.029(2) 0.034(3) 0.034(2) 0.017(2) 0.0067(18) 0.0069(19)
C36 0.039(3) 0.038(3) 0.036(2) 0.016(2) 0.014(2) 0.028(2)
N1 0.0265(19) 0.0215(18) 0.039(2) 0.0134(17) 0.0143(15) 0.0133(15)
N10 0.0232(18) 0.0162(16) 0.0233(16) 0.0091(14) 0.0058(13) 0.0098(14)
N13 0.027(2) 0.0247(18) 0.0273(18) 0.0158(16) 0.0081(15) 0.0113(16)
C2 0.030(3) 0.029(2) 0.059(3) 0.018(2) 0.018(2) 0.018(2)
C3 0.029(3) 0.036(3) 0.057(3) 0.023(3) 0.017(2) 0.019(2)
C4 0.028(2) 0.024(2) 0.033(2) 0.0152(19) 0.0120(18) 0.0118(18)
C5 0.029(2) 0.025(2) 0.032(2) 0.0151(19) 0.0075(17) 0.0105(18)
C6 0.029(2) 0.019(2) 0.033(2) 0.0119(18) 0.0094(18) 0.0116(17)
C7 0.026(2) 0.0194(19) 0.030(2) 0.0103(18) 0.0096(17) 0.0120(17)
C8 0.023(2) 0.0178(19) 0.0210(19) 0.0094(16) 0.0052(15) 0.0080(16)
C9 0.025(2) 0.021(2) 0.026(2) 0.0116(17) 0.0084(16) 0.0124(17)
C11 0.025(2) 0.0196(19) 0.0234(19) 0.0118(17) 0.0067(15) 0.0110(16)
C12 0.024(2) 0.022(2) 0.0221(19) 0.0121(17) 0.0038(15) 0.0097(16)
C14 0.023(2) 0.027(2) 0.025(2) 0.0154(18) 0.0004(16) 0.0037(17)
C15 0.023(2) 0.036(2) 0.035(2) 0.022(2) 0.0058(17) 0.0078(19)
C16 0.027(2) 0.030(2) 0.028(2) 0.0158(19) 0.0068(17) 0.0150(18)
C17 0.035(3) 0.024(2) 0.034(2) 0.014(2) -0.0004(19) -0.0004(19)
C18 0.033(3) 0.040(3) 0.041(3) 0.021(2) 0.011(2) 0.021(2)
Cl40 0.0436(8) 0.0357(7) 0.0558(8) 0.0123(6) 0.0116(6) 0.0164(6)
Cl41 0.0596(9) 0.0489(8) 0.0595(8) 0.0322(7) 0.0228(7) 0.0353(7)
Cl42 0.0430(7) 0.0329(6) 0.0712(9) 0.0278(6) 0.0273(6) 0.0217(6)
C39 0.040(3) 0.031(2) 0.057(3) 0.021(2) 0.024(2) 0.025(2)
Cl44 0.0475(9) 0.0428(8) 0.0968(13) 0.0229(9) 0.0079(8) -0.0014(7)
Cl45 0.0664(10) 0.0408(7) 0.0768(10) 0.0343(7) 0.0427(8) 0.0346(7)
Cl46 0.0900(12) 0.0649(10) 0.0534(8) 0.0213(8) 0.0133(8) 0.0588(10)
C43 0.042(3) 0.028(2) 0.056(3) 0.017(2) 0.020(2) 0.019(2)

loop_
_atom_type_symbol
_atom_type_description
_atom_type_scat_dispersion_real
_atom_type_scat_dispersion_imag
_atom_type_scat_source
C C 0.0033 0.0016 'International Tables Vol C Tables 4.2.6.8 and 6.1.1.4'
H H 0.0000 0.0000 'International Tables Vol C Tables 4.2.6.8 and 6.1.1.4'
Cl Cl 0.1484 0.1585 'International Tables Vol C Tables 4.2.6.8 and 6.1.1.4'
N N 0.0061 0.0033 'International Tables Vol C Tables 4.2.6.8 and 6.1.1.4'

loop_
_geom_angle_atom_site_label_1
_geom_angle_atom_site_label_2
_geom_angle_atom_site_label_3
_geom_angle
C27 N19 C20 108.1(3)
C29 N28 C26 125.4(3)
C32 N31 C30 109.9(3)
C21 C20 N19 110.7(4)
C20 C21 C22 106.8(4)
C23 C22 C21 134.0(4)
C23 C22 C27 120.1(4)
C27 C22 C21 105.9(4)
C24 C23 C22 118.6(4)
C23 C24 C25 121.7(4)
C26 C25 C24 120.9(4)
C25 C26 N28 123.4(4)
C25 C26 C27 117.7(4)
C27 C26 N28 118.9(3)
N19 C27 C22 108.4(4)
N19 C27 C26 130.6(4)
C26 C27 C22 121.0(4)
N28 C29 C30 127.3(4)
N31 C30 C34 106.8(4)
C29 C30 N31 126.5(4)
C29 C30 C34 126.7(4)
N31 C32 C33 107.9(4)
N31 C32 C35 122.0(4)
C33 C32 C35 130.1(4)
C34 C33 C32 109.0(4)
C30 C34 C36 125.2(4)
C33 C34 C30 106.4(4)
C33 C34 C36 128.4(4)
C9 N1 C2 108.6(3)
C11 N10 C8 125.3(3)
C14 N13 C12 109.7(4)
C3 C2 N1 109.8(4)
C2 C3 C4 107.5(4)
C5 C4 C3 134.3(4)
C5 C4 C9 119.4(4)
C9 C4 C3 106.2(4)
C6 C5 C4 118.8(4)
C5 C6 C7 121.4(4)
C8 C7 C6 121.3(4)
C7 C8 N10 123.1(4)
C7 C8 C9 117.8(3)
C9 C8 N10 119.1(3)
N1 C9 C4 107.8(3)
N1 C9 C8 130.9(4)
C8 C9 C4 121.2(4)
N10 C11 C12 126.6(4)
N13 C12 C16 106.8(3)
C11 C12 N13 125.7(4)
C11 C12 C16 127.5(4)
N13 C14 C15 107.2(4)
N13 C14 C17 122.1(4)
C15 C14 C17 130.6(4)
C16 C15 C14 109.3(4)
C12 C16 C18 125.0(4)
C15 C16 C12 107.0(4)
C15 C16 C18 128.0(4)
Cl41 C39 Cl40 110.4(3)
Cl41 C39 Cl42 111.3(3)
Cl42 C39 Cl40 109.5(3)
Cl44 C43 Cl45 110.5(3)
Cl46 C43 Cl44 109.6(3)
Cl46 C43 Cl45 110.1(3)

loop_
_geom_bond_atom_site_label_1
_geom_bond_atom_site_label_2
_geom_bond_distance
N19 C20 1.371(5)
N19 C27 1.369(5)
N28 C26 1.416(5)
N28 C29 1.325(5)
N31 C30 1.394(5)
N31 C32 1.353(5)
C20 C21 1.358(6)
C21 C22 1.436(6)
C22 C23 1.398(6)
C22 C27 1.417(6)
C23 C24 1.374(6)
C24 C25 1.406(6)
C25 C26 1.389(5)
C26 C27 1.407(5)
C29 C30 1.376(5)
C30 C34 1.429(5)
C32 C33 1.398(6)
C32 C35 1.481(6)
C33 C34 1.389(6)
C34 C36 1.495(6)
N1 C2 1.384(5)
N1 C9 1.365(5)
N10 C8 1.422(5)
N10 C11 1.316(5)
N13 C12 1.392(5)
N13 C14 1.352(5)
C2 C3 1.357(6)
C3 C4 1.426(6)
C4 C5 1.403(5)
C4 C9 1.424(5)
C5 C6 1.377(6)
C6 C7 1.404(5)
C7 C8 1.384(5)
C8 C9 1.399(5)
C11 C12 1.389(5)
C12 C16 1.416(5)
C14 C15 1.403(6)
C14 C17 1.477(5)
C15 C16 1.368(6)
C16 C18 1.502(6)
Cl40 C39 1.769(5)
Cl41 C39 1.761(5)
Cl42 C39 1.764(5)
Cl44 C43 1.757(5)
Cl45 C43 1.764(5)
Cl46 C43 1.756(5)
